data_7046350
loop_
_publ_author_name
'Zhang, Ruilian'
'Wang, Li'
'Xu, Cong'
'Yang, Huan'
'Chen, Wanmin'
'Gao, Guoshu'
'Liu, Weisheng'

_publ_section_title
;
 Anion-induced 3d-4f luminescent coordination clusters: structural
 characteristics and chemical fixation of CO<sub>2</sub> under mild
 conditions.
;
_journal_issue 21
_journal_name_full 'Dalton transactions (Cambridge, England : 2003)'
_journal_page_first 7159
_journal_page_last 7165
_journal_paper_doi 10.1039/c8dt01292j
_journal_volume 47
_journal_year 2018
_chemical_formula_moiety 'C48 H56 N2 Nd2 O36 Zn4, 4(C2 H3 N)'
_chemical_formula_sum 'C56 H68 N6 Nd2 O36 Zn4'
_chemical_formula_weight 1951.12
_space_group_crystal_system monoclinic
_space_group_IT_number 15
_space_group_name_Hall '-C 2yc'
_space_group_name_H-M_alt 'C 1 2/c 1'
_symmetry_space_group_name_Hall '-C 2yc'
_symmetry_space_group_name_H-M 'C 1 2/c 1'
_atom_sites_solution_hydrogens mixed
_audit_block_doi 10.5517/ccdc.csd.cc1pwpjs
_audit_creation_date 2018-04-27
_audit_creation_method
;
Olex2 1.2
(compiled 2017.08.10 svn.r3458 for OlexSys, GUI svn.r5381)
;
_audit_update_record
;
2018-04-27 deposited with the CCDC.
2018-05-03 downloaded from the CCDC.
;
_cell_angle_alpha 90
_cell_angle_beta 99.957(2)
_cell_angle_gamma 90
_cell_formula_units_Z 4
_cell_length_a 22.2896(5)
_cell_length_b 18.4936(5)
_cell_length_c 19.2391(4)
_cell_measurement_reflns_used 5496
_cell_measurement_temperature 173.00(10)
_cell_measurement_theta_max 28.0050
_cell_measurement_theta_min 3.4320
_cell_volume 7811.2(3)
_computing_cell_refinement
;
CrysAlisPro, Agilent Technologies,
Version 1.171.37.35 (release 13-08-2014 CrysAlis171 .NET)
(compiled Aug 13 2014,18:06:01)
;
_computing_data_collection
;
CrysAlisPro, Agilent Technologies,
Version 1.171.37.35 (release 13-08-2014 CrysAlis171 .NET)
(compiled Aug 13 2014,18:06:01)
;
_computing_data_reduction
;
CrysAlisPro, Agilent Technologies,
Version 1.171.37.35 (release 13-08-2014 CrysAlis171 .NET)
(compiled Aug 13 2014,18:06:01)
;
_computing_molecular_graphics 'Olex2 (Dolomanov et al., 2009)'
_computing_publication_material 'Olex2 (Dolomanov et al., 2009)'
_computing_structure_refinement 'XL (Sheldrick, 2008)'
_diffrn_ambient_environment N~2~
_diffrn_ambient_temperature 173.00(10)
_diffrn_detector 'CCD plate'
_diffrn_detector_area_resol_mean 16.0733
_diffrn_detector_type Eos
_diffrn_measured_fraction_theta_full 0.997
_diffrn_measured_fraction_theta_max 0.997
_diffrn_measurement_details
;
#__ type_ start__ end____ width___ exp.time_
  1 omega   -1.00   94.55   1.0500    5.0000
omega____ theta____ kappa____ phi______ frames
    -       22.6305   38.0000   30.0000 91

#__ type_ start__ end____ width___ exp.time_
  2 omega   72.00  102.45   1.0500    5.0000
omega____ theta____ kappa____ phi______ frames
    -       22.6305  178.0000  150.0000 29

#__ type_ start__ end____ width___ exp.time_
  3 omega   36.00   99.00   1.0500    5.0000
omega____ theta____ kappa____ phi______ frames
    -       22.6305  178.0000  -30.0000 60

#__ type_ start__ end____ width___ exp.time_
  4 omega  -43.00   -1.00   1.0500    5.0000
omega____ theta____ kappa____ phi______ frames
    -      -19.5055  -38.0000   60.0000 40

#__ type_ start__ end____ width___ exp.time_
  5 omega  -14.00   13.30   1.0500    5.0000
omega____ theta____ kappa____ phi______ frames
    -      -19.5055  -99.0000 -180.0000 26
;
_diffrn_measurement_device 'four-circle diffractometer'
_diffrn_measurement_device_type 'SuperNova, Dual, Cu at zero, Eos'
_diffrn_measurement_method '\w scans'
_diffrn_orient_matrix_UB_11 0.0015424000
_diffrn_orient_matrix_UB_12 0.0187441000
_diffrn_orient_matrix_UB_13 -0.0317872000
_diffrn_orient_matrix_UB_21 -0.0070816000
_diffrn_orient_matrix_UB_22 -0.0324432000
_diffrn_orient_matrix_UB_23 -0.0193810000
_diffrn_orient_matrix_UB_31 -0.0314826000
_diffrn_orient_matrix_UB_32 0.0082241000
_diffrn_orient_matrix_UB_33 -0.0038370000
_diffrn_radiation_monochromator mirror
_diffrn_radiation_probe x-ray
_diffrn_radiation_type MoK\a
_diffrn_radiation_wavelength 0.71073
_diffrn_reflns_av_R_equivalents 0.0445
_diffrn_reflns_av_unetI/netI 0.0608
_diffrn_reflns_Laue_measured_fraction_full 0.997
_diffrn_reflns_Laue_measured_fraction_max 0.997
_diffrn_reflns_limit_h_max 27
_diffrn_reflns_limit_h_min -26
_diffrn_reflns_limit_k_max 22
_diffrn_reflns_limit_k_min -22
_diffrn_reflns_limit_l_max 23
_diffrn_reflns_limit_l_min -19
_diffrn_reflns_number 15970
_diffrn_reflns_point_group_measured_fraction_full 0.997
_diffrn_reflns_point_group_measured_fraction_max 0.997
_diffrn_reflns_theta_full 26.000
_diffrn_reflns_theta_max 26.022
_diffrn_reflns_theta_min 3.340
_diffrn_source 'SuperNova (Mo) X-ray Source'
_exptl_absorpt_coefficient_mu 2.602
_exptl_absorpt_correction_T_max 1.00000
_exptl_absorpt_correction_T_min 0.70301
_exptl_absorpt_correction_type multi-scan
_exptl_absorpt_process_details
;
CrysAlisPro, Agilent Technologies,
Version 1.171.37.35 (release 13-08-2014 CrysAlis171 .NET)
(compiled Aug 13 2014,18:06:01)
Empirical absorption correction using spherical harmonics,
 implemented in SCALE3 ABSPACK scaling algorithm.
;
_exptl_crystal_colour 'clear light colourless'
_exptl_crystal_colour_lustre clear
_exptl_crystal_colour_modifier light
_exptl_crystal_colour_primary colourless
_exptl_crystal_density_diffrn 1.659
_exptl_crystal_description block
_exptl_crystal_F_000 3896
_exptl_crystal_size_max 0.35
_exptl_crystal_size_mid 0.3
_exptl_crystal_size_min 0.2
_refine_diff_density_max 2.303
_refine_diff_density_min -0.915
_refine_diff_density_rms 0.154
_refine_ls_extinction_method none
_refine_ls_goodness_of_fit_ref 1.106
_refine_ls_hydrogen_treatment mixed
_refine_ls_matrix_type full
_refine_ls_number_parameters 501
_refine_ls_number_reflns 7676
_refine_ls_number_restraints 62
_refine_ls_restrained_S_all 1.116
_refine_ls_R_factor_all 0.0591
_refine_ls_R_factor_gt 0.0452
_refine_ls_shift/su_max 0.002
_refine_ls_shift/su_mean 0.000
_refine_ls_structure_factor_coef Fsqd
_refine_ls_weighting_details 'w=1/[\s^2^(Fo^2^)+(0.0582P)^2^+33.6942P] where P=(Fo^2^+2Fc^2^)/3'
_refine_ls_weighting_scheme calc
_refine_ls_wR_factor_gt 0.1212
_refine_ls_wR_factor_ref 0.1348
_reflns_Friedel_coverage 0.000
_reflns_number_gt 6267
_reflns_number_total 7676
_reflns_threshold_expression 'I > 2\s(I)'
_cod_data_source_file c8dt01292j2.cif
_cod_data_source_block 2b
_cod_depositor_comments 'Adding full bibliography for 7046347--7046353.cif.'
_cod_database_code 7046350
_shelx_shelxl_version_number 2018/1
_shelx_space_group_comment
;
The symmetry employed for this shelxl refinement is uniquely defined
by the following loop, which should always be used as a source of
symmetry information in preference to the above space-group names.
They are only intended as comments.
;
_shelx_estimated_absorpt_t_max 0.624
_shelx_estimated_absorpt_t_min 0.463
_reflns_odcompleteness_completeness 99.74
_reflns_odcompleteness_iscentric 1
_reflns_odcompleteness_theta 26.32
_olex2_refinement_description
;
1. Fixed Uiso
 At 1.5 times of:
  All C(H,H,H) groups, H3 of C3, All C(H,H,H,H,H) groups
 At 1.2 times of:
  H4 of C4, H12 of C12, H14 of C14, H5 of C5, H13 of C13
2. Restrained distances
 C28A-N4A
 1.1 with sigma of 0.02
 H9-O9
 0.96 with sigma of 0.02
3. Uiso/Uaniso restraints and constraints
Uanis(C27) \\sim Ueq, Uanis(N4B) \\sim Ueq, Uanis(C28B) \\sim Ueq, Uanis(C26)
\\sim Ueq, Uanis(C25) \\sim Ueq, Uanis(N2) \\sim Ueq, Uanis(C28A) \\sim Ueq,
Uanis(N4A) \\sim Ueq, Uanis(O14) \\sim Ueq, Uanis(C18) \\sim Ueq: with sigma of
0.005 and sigma for terminal atoms of 0.01
4. Others
 Fixed Sof: N4A(0.5) N4B(0.5) H27A(0.5) H27B(0.5) H27C(0.5) H27D(0.5)
 H27E(0.5) H27F(0.5) C28A(0.5) C28B(0.5)
5.a Aromatic/amide H refined with riding coordinates:
 C3(H3), C4(H4), C5(H5), C12(H12), C13(H13), C14(H14)
5.b Idealised Me refined as rotating group:
 C8(H8A,H8B,H8C), C9(H9A,H9B,H9C), C17(H17A,H17B,H17C), C18(H18A,H18B,H18C),
 C20(H20A,H20B,H20C), C22(H22A,H22B,H22C), C24(H24A,H24B,H24C), C25(H25A,H25B,
 H25C), C27(H27A,H27B,H27C), C27(H27D,H27E,H27F)
;
_olex2_submission_special_instructions 'No special instructions were received'

loop_
_space_group_symop_operation_xyz
'x, y, z'
'-x, y, -z+1/2'
'x+1/2, y+1/2, z'
'-x+1/2, y+1/2, -z+1/2'
'-x, -y, -z'
'x, -y, z-1/2'
'-x+1/2, -y+1/2, -z'
'x+1/2, -y+1/2, z-1/2'

loop_
_atom_site_label
_atom_site_type_symbol
_atom_site_fract_x
_atom_site_fract_y
_atom_site_fract_z
_atom_site_U_iso_or_equiv
_atom_site_adp_type
_atom_site_occupancy
_atom_site_site_symmetry_order
_atom_site_calc_flag
_atom_site_refinement_flags_posn
_atom_site_refinement_flags_adp
_atom_site_refinement_flags_occupancy
_atom_site_disorder_assembly
_atom_site_disorder_group
Nd1 Nd 0.63739(2) 0.35482(2) 0.26763(2) 0.02155(11) Uani 1 1 d . . . . .
Zn1 Zn 0.55945(3) 0.42969(3) 0.39586(3) 0.02397(16) Uani 1 1 d . . . . .
Zn2 Zn 0.56344(3) 0.24920(3) 0.38015(3) 0.02611(17) Uani 1 1 d . . . . .
O1 O 0.63810(16) 0.4460(2) 0.35817(19) 0.0235(8) Uani 1 1 d . . . . .
O2 O 0.61533(16) 0.5010(2) 0.4742(2) 0.0272(8) Uani 1 1 d . . . . .
O3 O 0.69906(16) 0.4610(2) 0.2466(2) 0.0292(9) Uani 1 1 d . . . . .
O4 O 0.7786(2) 0.5350(3) 0.2632(2) 0.0531(14) Uani 1 1 d . . . . .
O5 O 0.64883(16) 0.2619(2) 0.3599(2) 0.0275(8) Uani 1 1 d . . . . .
O6 O 0.61616(19) 0.1486(2) 0.4207(2) 0.0376(10) Uani 1 1 d . . . . .
O7 O 0.74311(18) 0.3494(2) 0.3359(2) 0.0370(10) Uani 1 1 d . . . . .
O8 O 0.83599(19) 0.3082(3) 0.3746(3) 0.0531(13) Uani 1 1 d . . . . .
O9 O 0.55006(15) 0.34476(19) 0.3307(2) 0.0219(8) Uani 1 1 d D . . . .
H9 H 0.5111(19) 0.333(4) 0.304(4) 0.08(3) Uiso 1 1 d D . . . .
O10 O 0.54260(19) 0.2666(2) 0.4746(2) 0.0367(10) Uani 1 1 d . . . . .
O11 O 0.5344(2) 0.3861(2) 0.4802(2) 0.0413(11) Uani 1 1 d . . . . .
O12 O 0.6542(2) 0.3472(2) 0.1412(2) 0.0388(11) Uani 1 1 d . . . . .
O13 O 0.7032(2) 0.2667(3) 0.2106(3) 0.0462(12) Uani 1 1 d . . . . .
O14 O 0.6994(4) 0.2597(4) 0.0964(4) 0.103(3) Uani 1 1 d . U . . .
O15 O 0.50608(16) 0.5093(2) 0.3562(2) 0.0292(9) Uani 1 1 d . . . . .
O16 O 0.43767(16) 0.4348(2) 0.2978(2) 0.0266(8) Uani 1 1 d . . . . .
O17 O 0.50065(17) 0.1803(2) 0.3373(2) 0.0309(9) Uani 1 1 d . . . . .
O18 O 0.43516(16) 0.2653(2) 0.2918(2) 0.0290(9) Uani 1 1 d . . . . .
N1 N 0.6865(3) 0.2910(3) 0.1488(3) 0.0506(16) Uani 1 1 d . . . . .
C1 C 0.6749(2) 0.4992(3) 0.3855(3) 0.0282(12) Uani 1 1 d . . . . .
C2 C 0.6649(2) 0.5307(3) 0.4505(3) 0.0290(13) Uani 1 1 d . . . . .
C3 C 0.7017(3) 0.5835(4) 0.4845(4) 0.0469(18) Uani 1 1 d . . . . .
H3 H 0.694443 0.602176 0.527193 0.070 Uiso 1 1 calc R . . . .
C4 C 0.7503(4) 0.6090(5) 0.4546(4) 0.065(3) Uani 1 1 d . . . . .
H4 H 0.775874 0.644441 0.477617 0.078 Uiso 1 1 calc R . . . .
C5 C 0.7605(3) 0.5817(5) 0.3908(4) 0.058(2) Uani 1 1 d . . . . .
H5 H 0.792835 0.599360 0.371057 0.070 Uiso 1 1 calc R . . . .
C6 C 0.7223(3) 0.5270(3) 0.3550(3) 0.0342(14) Uani 1 1 d . . . . .
C7 C 0.7318(3) 0.5035(3) 0.2845(3) 0.0330(14) Uani 1 1 d . . . . .
C8 C 0.6029(3) 0.5246(4) 0.5409(3) 0.0409(16) Uani 1 1 d . . . . .
H8A H 0.598340 0.576232 0.540499 0.061 Uiso 1 1 calc GR . . . .
H8B H 0.636018 0.511036 0.577432 0.061 Uiso 1 1 calc GR . . . .
H8C H 0.565995 0.502448 0.549736 0.061 Uiso 1 1 calc GR . . . .
C9 C 0.7879(4) 0.5169(5) 0.1925(4) 0.068(3) Uani 1 1 d . . . . .
H9A H 0.755572 0.537228 0.158661 0.101 Uiso 1 1 calc GR . . . .
H9B H 0.788121 0.465333 0.187179 0.101 Uiso 1 1 calc GR . . . .
H9C H 0.826192 0.536295 0.184840 0.101 Uiso 1 1 calc GR . . . .
C10 C 0.6943(2) 0.2224(3) 0.3956(3) 0.0280(12) Uani 1 1 d . . . . .
C11 C 0.6783(3) 0.1598(3) 0.4309(3) 0.0310(13) Uani 1 1 d . . . . .
C12 C 0.7210(3) 0.1168(4) 0.4708(3) 0.0394(15) Uani 1 1 d . . . . .
H12 H 0.709230 0.076898 0.494575 0.047 Uiso 1 1 calc R . . . .
C13 C 0.7824(3) 0.1339(4) 0.4753(4) 0.0490(18) Uani 1 1 d . . . . .
H13 H 0.811848 0.104770 0.501761 0.059 Uiso 1 1 calc R . . . .
C14 C 0.7998(3) 0.1935(4) 0.4410(4) 0.0428(16) Uani 1 1 d . . . . .
H14 H 0.840981 0.204380 0.444556 0.051 Uiso 1 1 calc R . . . .
C15 C 0.7563(2) 0.2379(4) 0.4007(3) 0.0323(13) Uani 1 1 d . . . . .
C16 C 0.7757(2) 0.3028(4) 0.3673(3) 0.0334(14) Uani 1 1 d . . . . .
C17 C 0.5940(3) 0.0861(4) 0.4517(5) 0.056(2) Uani 1 1 d . . . . .
H17A H 0.606449 0.087772 0.501972 0.085 Uiso 1 1 calc GR . . . .
H17B H 0.610334 0.043407 0.433459 0.085 Uiso 1 1 calc GR . . . .
H17C H 0.550349 0.084957 0.440394 0.085 Uiso 1 1 calc GR . . . .
C18 C 0.8574(3) 0.3732(5) 0.3411(5) 0.072(3) Uani 1 1 d . U . . .
H18A H 0.840874 0.373098 0.291552 0.108 Uiso 1 1 calc GR . . . .
H18B H 0.901113 0.372650 0.347373 0.108 Uiso 1 1 calc GR . . . .
H18C H 0.844231 0.415842 0.362486 0.108 Uiso 1 1 calc GR . . . .
C19 C 0.5261(3) 0.3233(4) 0.5008(3) 0.0353(14) Uani 1 1 d . . . . .
C20 C 0.4938(5) 0.3155(5) 0.5624(5) 0.078(3) Uani 1 1 d . . . . .
H20A H 0.496675 0.360093 0.588343 0.117 Uiso 1 1 calc GR . . . .
H20B H 0.512334 0.277394 0.592502 0.117 Uiso 1 1 calc GR . . . .
H20C H 0.451764 0.304214 0.545760 0.117 Uiso 1 1 calc GR . . . .
C21 C 0.4493(2) 0.2001(3) 0.3035(3) 0.0261(12) Uani 1 1 d . . . . .
C22 C 0.4047(3) 0.1416(3) 0.2754(4) 0.0397(15) Uani 1 1 d . . . . .
H22A H 0.412561 0.125630 0.230314 0.060 Uiso 1 1 calc GR . . . .
H22B H 0.364006 0.160233 0.270219 0.060 Uiso 1 1 calc GR . . . .
H22C H 0.409177 0.101613 0.307685 0.060 Uiso 1 1 calc GR . . . .
C23 C 0.4572(2) 0.4968(3) 0.3135(3) 0.0260(12) Uani 1 1 d . . . . .
C24 C 0.4224(3) 0.5617(3) 0.2824(3) 0.0365(14) Uani 1 1 d . . . . .
H24A H 0.404424 0.551878 0.234329 0.055 Uiso 1 1 calc GR . . . .
H24B H 0.449489 0.602242 0.283994 0.055 Uiso 1 1 calc GR . . . .
H24C H 0.390835 0.572724 0.309052 0.055 Uiso 1 1 calc GR . . . .
N2 N 0.8591(10) 0.3564(11) 0.1333(12) 0.223(8) Uani 1 1 d . U . . .
C25 C 0.8538(6) 0.2220(7) 0.1815(8) 0.119(4) Uani 1 1 d . U . . .
H25A H 0.845227 0.187725 0.143629 0.179 Uiso 1 1 calc GR . . . .
H25B H 0.823993 0.217317 0.211785 0.179 Uiso 1 1 calc GR . . . .
H25C H 0.893617 0.212902 0.208139 0.179 Uiso 1 1 calc GR . . . .
C26 C 0.8517(8) 0.2904(12) 0.1545(10) 0.153(6) Uani 1 1 d . U . . .
N4A N 1.0078(14) 0.5527(17) 0.5822(17) 0.164(11) Uani 0.5 1 d D U P A 1
N4B N 0.9373(6) 0.5152(8) 0.4234(8) 0.065(4) Uani 0.5 1 d . U P A -1
C27 C 0.9291(6) 0.6315(8) 0.4878(9) 0.115(4) Uani 1 1 d . U . . .
H27A H 0.900694 0.663048 0.459279 0.172 Uiso 0.5 1 calc GR . P B -1
H27B H 0.968181 0.654595 0.498159 0.172 Uiso 0.5 1 calc GR . P B -1
H27C H 0.914839 0.621217 0.531122 0.172 Uiso 0.5 1 calc GR . P B -1
H27D H 0.918667 0.674689 0.510810 0.172 Uiso 0.5 1 calc GR . P C 1
H27E H 0.892787 0.604178 0.471369 0.172 Uiso 0.5 1 calc GR . P C 1
H27F H 0.948201 0.644318 0.448524 0.4(4) Uiso 0.5 1 calc GR . P C 1
C28A C 0.9740(18) 0.585(2) 0.541(2) 0.171(15) Uani 0.5 1 d D U P A 1
C28B C 0.9342(7) 0.5658(10) 0.4507(9) 0.053(4) Uani 0.5 1 d . U P A -1

loop_
_atom_site_aniso_label
_atom_site_aniso_U_11
_atom_site_aniso_U_22
_atom_site_aniso_U_33
_atom_site_aniso_U_23
_atom_site_aniso_U_13
_atom_site_aniso_U_12
Nd1 0.01777(16) 0.02472(18) 0.02142(17) 0.00221(12) 0.00127(11) -0.00026(11)
Zn1 0.0216(3) 0.0243(3) 0.0264(3) -0.0010(3) 0.0051(2) -0.0020(2)
Zn2 0.0252(3) 0.0236(3) 0.0301(4) 0.0039(3) 0.0061(3) -0.0012(3)
O1 0.0226(18) 0.0246(19) 0.0229(19) 0.0001(16) 0.0030(15) -0.0059(15)
O2 0.0236(18) 0.033(2) 0.025(2) -0.0080(17) 0.0040(15) -0.0064(17)
O3 0.0264(19) 0.037(2) 0.024(2) 0.0026(18) 0.0040(16) -0.0069(18)
O4 0.052(3) 0.074(4) 0.037(3) -0.012(3) 0.019(2) -0.041(3)
O5 0.0244(19) 0.029(2) 0.028(2) 0.0063(17) 0.0011(15) 0.0009(16)
O6 0.033(2) 0.032(2) 0.047(3) 0.015(2) 0.004(2) 0.0028(18)
O7 0.022(2) 0.050(3) 0.038(3) 0.012(2) 0.0017(18) -0.0019(19)
O8 0.025(2) 0.069(4) 0.062(3) 0.017(3) 0.000(2) -0.002(2)
O9 0.0169(18) 0.0239(19) 0.024(2) 0.0037(16) -0.0003(14) -0.0026(15)
O10 0.042(2) 0.040(3) 0.030(2) 0.002(2) 0.0121(19) -0.002(2)
O11 0.062(3) 0.034(2) 0.032(2) -0.003(2) 0.018(2) -0.015(2)
O12 0.058(3) 0.030(2) 0.031(2) 0.0024(19) 0.015(2) 0.009(2)
O13 0.046(3) 0.050(3) 0.044(3) 0.009(2) 0.013(2) 0.018(2)
O14 0.170(6) 0.088(4) 0.063(4) -0.003(3) 0.051(4) 0.061(4)
O15 0.0234(19) 0.029(2) 0.033(2) -0.0058(18) -0.0009(16) -0.0022(16)
O16 0.0255(19) 0.024(2) 0.028(2) -0.0022(17) -0.0003(16) 0.0002(16)
O17 0.027(2) 0.026(2) 0.037(2) 0.0071(18) -0.0014(17) -0.0004(17)
O18 0.0236(19) 0.028(2) 0.035(2) 0.0043(18) 0.0019(16) -0.0007(16)
N1 0.072(4) 0.045(3) 0.041(4) 0.005(3) 0.028(3) 0.023(3)
C1 0.024(3) 0.034(3) 0.025(3) 0.003(2) -0.001(2) -0.007(2)
C2 0.023(3) 0.040(3) 0.021(3) -0.001(3) -0.002(2) -0.006(2)
C3 0.055(4) 0.051(4) 0.038(4) -0.014(3) 0.016(3) -0.024(4)
C4 0.074(5) 0.077(6) 0.050(5) -0.031(4) 0.023(4) -0.050(5)
C5 0.057(4) 0.077(6) 0.044(4) -0.016(4) 0.022(3) -0.048(4)
C6 0.032(3) 0.039(4) 0.031(3) -0.004(3) 0.006(2) -0.013(3)
C7 0.025(3) 0.040(4) 0.034(3) 0.004(3) 0.005(2) -0.009(3)
C8 0.033(3) 0.055(4) 0.038(4) -0.017(3) 0.014(3) -0.014(3)
C9 0.073(5) 0.098(7) 0.038(4) -0.013(4) 0.028(4) -0.048(5)
C10 0.028(3) 0.035(3) 0.019(3) 0.000(2) -0.004(2) 0.010(2)
C11 0.035(3) 0.033(3) 0.024(3) 0.002(3) 0.002(2) 0.010(3)
C12 0.047(4) 0.039(4) 0.030(3) 0.007(3) 0.001(3) 0.012(3)
C13 0.043(4) 0.053(4) 0.045(4) 0.004(4) -0.009(3) 0.021(3)
C14 0.029(3) 0.051(4) 0.045(4) 0.003(3) -0.004(3) 0.013(3)
C15 0.023(3) 0.044(4) 0.027(3) 0.002(3) -0.003(2) 0.009(3)
C16 0.020(3) 0.048(4) 0.030(3) -0.006(3) -0.002(2) -0.002(3)
C17 0.050(4) 0.047(4) 0.071(6) 0.028(4) 0.009(4) -0.005(4)
C18 0.034(4) 0.092(6) 0.088(6) 0.026(5) 0.002(4) -0.014(4)
C19 0.041(3) 0.036(4) 0.030(3) -0.005(3) 0.009(3) -0.013(3)
C20 0.132(8) 0.057(5) 0.063(6) -0.015(5) 0.066(6) -0.038(6)
C21 0.024(3) 0.026(3) 0.029(3) 0.003(2) 0.008(2) -0.006(2)
C22 0.040(4) 0.029(3) 0.049(4) 0.002(3) 0.002(3) -0.001(3)
C23 0.026(3) 0.032(3) 0.021(3) -0.002(2) 0.007(2) 0.001(2)
C24 0.044(4) 0.024(3) 0.037(4) -0.002(3) -0.004(3) 0.004(3)
N2 0.220(11) 0.225(11) 0.219(12) 0.004(9) 0.022(9) 0.025(9)
C25 0.123(8) 0.100(7) 0.133(8) 0.008(7) 0.016(7) 0.010(6)
C26 0.149(7) 0.155(7) 0.155(8) -0.001(5) 0.026(5) 0.000(5)
N4A 0.160(13) 0.167(13) 0.168(13) -0.010(9) 0.032(9) -0.020(9)
N4B 0.065(7) 0.063(7) 0.063(7) 0.026(6) 0.003(6) -0.023(6)
C27 0.112(6) 0.120(6) 0.115(6) 0.000(4) 0.028(4) -0.013(4)
C28A 0.171(15) 0.172(15) 0.172(15) 0.001(5) 0.031(6) -0.003(5)
C28B 0.054(5) 0.055(5) 0.051(5) 0.007(4) 0.012(4) -0.011(4)

loop_
_atom_type_symbol
_atom_type_description
_atom_type_scat_dispersion_real
_atom_type_scat_dispersion_imag
_atom_type_scat_source
C C 0.0033 0.0016 'International Tables Vol C Tables 4.2.6.8 and 6.1.1.4'
H H 0.0000 0.0000 'International Tables Vol C Tables 4.2.6.8 and 6.1.1.4'
N N 0.0061 0.0033 'International Tables Vol C Tables 4.2.6.8 and 6.1.1.4'
Nd Nd -0.1943 3.0179 'International Tables Vol C Tables 4.2.6.8 and 6.1.1.4'
O O 0.0106 0.0060 'International Tables Vol C Tables 4.2.6.8 and 6.1.1.4'
Zn Zn 0.2839 1.4301 'International Tables Vol C Tables 4.2.6.8 and 6.1.1.4'

loop_
_geom_angle_atom_site_label_1
_geom_angle_atom_site_label_2
_geom_angle_atom_site_label_3
_geom_angle
_geom_angle_site_symmetry_1
_geom_angle_site_symmetry_3
Zn2 Nd1 Zn1 56.687(15) . .
O1 Nd1 Zn1 33.76(8) . .
O1 Nd1 Zn2 83.67(8) . .
O1 Nd1 O3 68.26(12) . .
O1 Nd1 O5 88.86(13) . .
O1 Nd1 O7 76.20(14) . .
O1 Nd1 O9 66.87(12) . .
O1 Nd1 O12 138.33(13) . .
O1 Nd1 O13 144.82(14) . .
O1 Nd1 O18 136.59(12) . 2_655
O1 Nd1 N1 151.58(15) . .
O3 Nd1 Zn1 99.04(9) . .
O3 Nd1 Zn2 150.75(9) . .
O3 Nd1 O7 67.43(13) . .
O3 Nd1 O9 130.36(12) . .
O3 Nd1 O12 73.00(13) . .
O3 Nd1 O13 93.43(14) . .
O3 Nd1 N1 84.23(16) . .
O5 Nd1 Zn1 76.78(9) . .
O5 Nd1 Zn2 33.81(8) . .
O5 Nd1 O3 133.19(12) . .
O5 Nd1 O7 67.67(13) . .
O5 Nd1 O9 65.41(12) . .
O5 Nd1 O12 130.04(13) . .
O5 Nd1 O13 82.46(14) . .
O5 Nd1 O18 80.93(13) . 2_655
O5 Nd1 N1 105.98(15) . .
O7 Nd1 Zn1 100.49(11) . .
O7 Nd1 Zn2 98.85(10) . .
O7 Nd1 O12 102.72(15) . .
O7 Nd1 O13 68.95(15) . .
O7 Nd1 N1 87.04(17) . .
O9 Nd1 Zn1 33.23(9) . .
O9 Nd1 Zn2 33.52(8) . .
O9 Nd1 O7 119.41(13) . .
O9 Nd1 O12 136.76(14) . .
O9 Nd1 O13 136.03(14) . .
O9 Nd1 N1 141.30(16) . .
O12 Nd1 Zn1 149.95(10) . .
O12 Nd1 Zn2 136.23(10) . .
O12 Nd1 O13 50.32(14) . .
O12 Nd1 N1 25.09(14) . .
O13 Nd1 Zn1 159.12(11) . .
O13 Nd1 Zn2 105.86(11) . .
O13 Nd1 N1 25.36(15) . .
O16 Nd1 Zn1 75.17(9) 2_655 .
O16 Nd1 Zn2 107.65(9) 2_655 .
O16 Nd1 O1 82.31(12) 2_655 .
O16 Nd1 O3 77.47(12) 2_655 .
O16 Nd1 O5 141.41(12) 2_655 .
O16 Nd1 O7 143.60(13) 2_655 .
O16 Nd1 O9 76.63(12) 2_655 .
O16 Nd1 O12 74.81(13) 2_655 .
O16 Nd1 O13 124.22(14) 2_655 .
O16 Nd1 O18 80.17(13) 2_655 2_655
O16 Nd1 N1 99.07(15) 2_655 .
O18 Nd1 Zn1 103.05(9) 2_655 .
O18 Nd1 Zn2 64.70(9) 2_655 .
O18 Nd1 O3 143.18(13) 2_655 .
O18 Nd1 O7 134.80(14) 2_655 .
O18 Nd1 O9 70.55(12) 2_655 .
O18 Nd1 O12 73.11(14) 2_655 .
O18 Nd1 O13 75.60(14) 2_655 .
O18 Nd1 N1 70.82(16) 2_655 .
N1 Nd1 Zn1 172.45(13) . .
N1 Nd1 Zn2 122.01(12) . .
O1 Zn1 Nd1 41.48(10) . .
O1 Zn1 O2 74.73(14) . .
O2 Zn1 Nd1 114.92(9) . .
O9 Zn1 Nd1 42.72(10) . .
O9 Zn1 O1 84.03(15) . .
O9 Zn1 O2 151.64(14) . .
O11 Zn1 Nd1 130.97(13) . .
O11 Zn1 O1 137.46(18) . .
O11 Zn1 O2 83.65(16) . .
O11 Zn1 O9 100.40(16) . .
O15 Zn1 Nd1 111.11(12) . .
O15 Zn1 O1 104.62(15) . .
O15 Zn1 O2 92.87(15) . .
O15 Zn1 O9 110.79(15) . .
O15 Zn1 O11 112.76(18) . .
O5 Zn2 Nd1 42.46(11) . .
O5 Zn2 O6 73.29(15) . .
O6 Zn2 Nd1 113.37(11) . .
O9 Zn2 Nd1 42.95(10) . .
O9 Zn2 O5 82.77(15) . .
O9 Zn2 O6 155.95(15) . .
O10 Zn2 Nd1 133.01(13) . .
O10 Zn2 O5 122.45(17) . .
O10 Zn2 O6 90.42(18) . .
O10 Zn2 O9 104.64(17) . .
O17 Zn2 Nd1 118.43(12) . .
O17 Zn2 O5 128.35(17) . .
O17 Zn2 O6 84.33(16) . .
O17 Zn2 O9 109.64(15) . .
O17 Zn2 O10 103.14(17) . .
Zn1 O1 Nd1 104.76(14) . .
C1 O1 Nd1 136.6(3) . .
C1 O1 Zn1 118.6(3) . .
C2 O2 Zn1 113.5(3) . .
C2 O2 C8 117.8(4) . .
C8 O2 Zn1 128.3(3) . .
C7 O3 Nd1 134.8(4) . .
C7 O4 C9 116.0(5) . .
Zn2 O5 Nd1 103.73(15) . .
C10 O5 Nd1 136.8(3) . .
C10 O5 Zn2 119.5(3) . .
C11 O6 Zn2 111.9(3) . .
C11 O6 C17 118.3(5) . .
C17 O6 Zn2 127.8(4) . .
C16 O7 Nd1 135.9(4) . .
C16 O8 C18 114.3(5) . .
Nd1 O9 H9 118(5) . .
Zn1 O9 Nd1 104.05(14) . .
Zn1 O9 Zn2 113.88(18) . .
Zn1 O9 H9 120(5) . .
Zn2 O9 Nd1 103.53(15) . .
Zn2 O9 H9 96(5) . .
C19 O10 Zn2 129.9(4) . .
C19 O11 Zn1 135.7(4) . .
N1 O12 Nd1 96.4(4) . .
N1 O13 Nd1 94.5(3) . .
C23 O15 Zn1 120.7(4) . .
C23 O16 Nd1 150.6(4) . 2_655
C21 O17 Zn2 122.8(4) . .
C21 O18 Nd1 148.8(4) . 2_655
O12 N1 Nd1 58.5(3) . .
O12 N1 O13 118.1(5) . .
O13 N1 Nd1 60.1(3) . .
O14 N1 Nd1 171.2(6) . .
O14 N1 O12 120.1(6) . .
O14 N1 O13 121.7(6) . .
O1 C1 C2 118.0(5) . .
O1 C1 C6 124.6(5) . .
C6 C1 C2 117.4(5) . .
O2 C2 C1 112.4(5) . .
C3 C2 O2 125.0(5) . .
C3 C2 C1 122.6(5) . .
C2 C3 H3 120.4 . .
C2 C3 C4 119.2(6) . .
C4 C3 H3 120.4 . .
C3 C4 H4 119.9 . .
C5 C4 C3 120.2(7) . .
C5 C4 H4 119.9 . .
C4 C5 H5 119.6 . .
C4 C5 C6 120.8(6) . .
C6 C5 H5 119.6 . .
C1 C6 C5 119.6(6) . .
C1 C6 C7 121.2(5) . .
C5 C6 C7 119.1(5) . .
O3 C7 O4 121.3(6) . .
O3 C7 C6 124.9(5) . .
O4 C7 C6 113.7(5) . .
O2 C8 H8A 109.5 . .
O2 C8 H8B 109.5 . .
O2 C8 H8C 109.5 . .
H8A C8 H8B 109.5 . .
H8A C8 H8C 109.5 . .
H8B C8 H8C 109.5 . .
O4 C9 H9A 109.5 . .
O4 C9 H9B 109.5 . .
O4 C9 H9C 109.5 . .
H9A C9 H9B 109.5 . .
H9A C9 H9C 109.5 . .
H9B C9 H9C 109.5 . .
O5 C10 C11 117.5(5) . .
O5 C10 C15 125.1(5) . .
C15 C10 C11 117.5(5) . .
O6 C11 C10 112.6(5) . .
C12 C11 O6 125.1(6) . .
C12 C11 C10 122.3(6) . .
C11 C12 H12 120.5 . .
C11 C12 C13 118.9(6) . .
C13 C12 H12 120.5 . .
C12 C13 H13 119.7 . .
C14 C13 C12 120.6(6) . .
C14 C13 H13 119.7 . .
C13 C14 H14 119.7 . .
C13 C14 C15 120.7(6) . .
C15 C14 H14 119.7 . .
C10 C15 C16 120.1(5) . .
C14 C15 C10 120.0(6) . .
C14 C15 C16 119.8(5) . .
O7 C16 O8 120.2(6) . .
O7 C16 C15 127.1(5) . .
O8 C16 C15 112.7(5) . .
O6 C17 H17A 109.5 . .
O6 C17 H17B 109.5 . .
O6 C17 H17C 109.5 . .
H17A C17 H17B 109.5 . .
H17A C17 H17C 109.5 . .
H17B C17 H17C 109.5 . .
O8 C18 H18A 109.5 . .
O8 C18 H18B 109.5 . .
O8 C18 H18C 109.5 . .
H18A C18 H18B 109.5 . .
H18A C18 H18C 109.5 . .
H18B C18 H18C 109.5 . .
O10 C19 O11 125.7(6) . .
O10 C19 C20 117.2(6) . .
O11 C19 C20 117.1(6) . .
C19 C20 H20A 109.5 . .
C19 C20 H20B 109.5 . .
C19 C20 H20C 109.5 . .
H20A C20 H20B 109.5 . .
H20A C20 H20C 109.5 . .
H20B C20 H20C 109.5 . .
O17 C21 C22 117.3(5) . .
O18 C21 O17 123.0(5) . .
O18 C21 C22 119.7(5) . .
C21 C22 H22A 109.5 . .
C21 C22 H22B 109.5 . .
C21 C22 H22C 109.5 . .
H22A C22 H22B 109.5 . .
H22A C22 H22C 109.5 . .
H22B C22 H22C 109.5 . .
O15 C23 C24 116.1(5) . .
O16 C23 O15 123.4(5) . .
O16 C23 C24 120.4(5) . .
C23 C24 H24A 109.5 . .
C23 C24 H24B 109.5 . .
C23 C24 H24C 109.5 . .
H24A C24 H24B 109.5 . .
H24A C24 H24C 109.5 . .
H24B C24 H24C 109.5 . .
H25A C25 H25B 109.5 . .
H25A C25 H25C 109.5 . .
H25B C25 H25C 109.5 . .
C26 C25 H25A 109.5 . .
C26 C25 H25B 109.5 . .
C26 C25 H25C 109.5 . .
N2 C26 C25 171(2) . .
H27A C27 H27B 109.5 . .
H27A C27 H27C 109.5 . .
H27A C27 H27D 64.6 . .
H27A C27 H27E 72.4 . .
H27A C27 H27F 74.8 . .
H27B C27 H27C 109.5 . .
H27B C27 H27D 79.5 . .
H27B C27 H27E 170.2 . .
H27B C27 H27F 62.7 . .
H27C C27 H27D 67.9 . .
H27C C27 H27E 78.2 . .
H27C C27 H27F 172.2 . .
H27D C27 H27E 109.5 . .
H27D C27 H27F 109.5 . .
H27E C27 H27F 109.5 . .
C28A C27 H27A 173.9 . .
C28A C27 H27B 69.8 . .
C28A C27 H27C 65.8 . .
C28A C27 H27D 109.5 . .
C28A C27 H27E 109.5 . .
C28A C27 H27F 109.5 . .
C28B C27 H27A 109.5 . .
C28B C27 H27B 109.5 . .
C28B C27 H27C 109.5 . .
C28B C27 H27D 170.8 . .
C28B C27 H27E 61.4 . .
C28B C27 H27F 74.3 . .
C28B C27 C28A 76.2(18) . .
N4A C28A C27 178(4) . .
N4A C28A C28B 134(4) . .
C27 C28A C28B 48.4(13) . .
N4B C28B C27 178.4(18) . .
N4B C28B C28A 124(2) . .
C27 C28B C28A 55.4(14) . .

loop_
_geom_bond_atom_site_label_1
_geom_bond_atom_site_label_2
_geom_bond_distance
_geom_bond_site_symmetry_2
Nd1 Zn1 3.5362(7) .
Nd1 Zn2 3.5287(7) .
Nd1 O1 2.422(4) .
Nd1 O3 2.470(4) .
Nd1 O5 2.452(4) .
Nd1 O7 2.493(4) .
Nd1 O9 2.473(4) .
Nd1 O12 2.528(4) .
Nd1 O13 2.563(4) .
Nd1 O16 2.417(4) 2_655
Nd1 O18 2.455(4) 2_655
Nd1 N1 2.947(5) .
Zn1 O1 2.032(3) .
Zn1 O2 2.217(4) .
Zn1 O9 1.998(4) .
Zn1 O11 1.977(4) .
Zn1 O15 1.962(4) .
Zn2 O5 2.021(4) .
Zn2 O6 2.266(4) .
Zn2 O9 2.004(4) .
Zn2 O10 1.978(4) .
Zn2 O17 1.966(4) .
O1 C1 1.329(7) .
O2 C2 1.381(6) .
O2 C8 1.428(7) .
O3 C7 1.223(7) .
O4 C7 1.321(7) .
O4 C9 1.450(8) .
O5 C10 1.338(6) .
O6 C11 1.381(7) .
O6 C17 1.427(7) .
O7 C16 1.217(7) .
O8 C16 1.331(7) .
O8 C18 1.481(9) .
O9 H9 0.95(2) .
O10 C19 1.245(7) .
O11 C19 1.252(8) .
O12 N1 1.257(7) .
O13 N1 1.266(7) .
O14 N1 1.238(8) .
O15 C23 1.267(6) .
O16 C23 1.245(7) .
O17 C21 1.268(7) .
O18 C21 1.257(7) .
C1 C2 1.430(8) .
C1 C6 1.393(8) .
C2 C3 1.368(8) .
C3 H3 0.9300 .
C3 C4 1.393(10) .
C4 H4 0.9300 .
C4 C5 1.382(10) .
C5 H5 0.9300 .
C5 C6 1.421(9) .
C6 C7 1.474(8) .
C8 H8A 0.9600 .
C8 H8B 0.9600 .
C8 H8C 0.9600 .
C9 H9A 0.9600 .
C9 H9B 0.9600 .
C9 H9C 0.9600 .
C10 C11 1.418(8) .
C10 C15 1.399(8) .
C11 C12 1.370(8) .
C12 H12 0.9300 .
C12 C13 1.392(10) .
C13 H13 0.9300 .
C13 C14 1.375(10) .
C14 H14 0.9300 .
C14 C15 1.399(8) .
C15 C16 1.461(9) .
C17 H17A 0.9600 .
C17 H17B 0.9600 .
C17 H17C 0.9600 .
C18 H18A 0.9600 .
C18 H18B 0.9600 .
C18 H18C 0.9600 .
C19 C20 1.496(9) .
C20 H20A 0.9600 .
C20 H20B 0.9600 .
C20 H20C 0.9600 .
C21 C22 1.505(8) .
C22 H22A 0.9600 .
C22 H22B 0.9600 .
C22 H22C 0.9600 .
C23 C24 1.497(8) .
C24 H24A 0.9600 .
C24 H24B 0.9600 .
C24 H24C 0.9600 .
N2 C26 1.31(2) .
C25 H25A 0.9600 .
C25 H25B 0.9600 .
C25 H25C 0.9600 .
C25 C26 1.37(2) .
N4A C28A 1.154(19) .
N4B C28B 1.08(2) .
C27 H27A 0.9600 .
C27 H27B 0.9600 .
C27 H27C 0.9600 .
C27 H27D 0.9600 .
C27 H27E 0.9600 .
C27 H27F 0.9600 .
C27 C28A 1.57(4) .
C27 C28B 1.42(2) .
C28A C28B 1.85(4) .

loop_
_geom_torsion_atom_site_label_1
_geom_torsion_atom_site_label_2
_geom_torsion_atom_site_label_3
_geom_torsion_atom_site_label_4
_geom_torsion
_geom_torsion_site_symmetry_1
Nd1 O1 C1 C2 -165.8(4) .
Nd1 O1 C1 C6 14.9(9) .
Nd1 O3 C7 O4 150.4(5) .
Nd1 O3 C7 C6 -32.4(9) .
Nd1 O5 C10 C11 -162.5(4) .
Nd1 O5 C10 C15 17.4(9) .
Nd1 O7 C16 O8 153.1(5) .
Nd1 O7 C16 C15 -27.4(10) .
Nd1 O12 N1 O13 -7.7(7) .
Nd1 O12 N1 O14 169.9(7) .
Nd1 O13 N1 O12 7.6(6) .
Nd1 O13 N1 O14 -170.0(8) .
Nd1 O16 C23 O15 -179.0(4) 2_655
Nd1 O16 C23 C24 1.6(10) 2_655
Nd1 O18 C21 O17 172.5(4) 2_655
Nd1 O18 C21 C22 -6.3(10) 2_655
Zn1 O1 C1 C2 14.6(7) .
Zn1 O1 C1 C6 -164.7(5) .
Zn1 O2 C2 C1 -10.1(6) .
Zn1 O2 C2 C3 171.0(5) .
Zn1 O11 C19 O10 13.3(11) .
Zn1 O11 C19 C20 -167.0(6) .
Zn1 O15 C23 O16 5.0(7) .
Zn1 O15 C23 C24 -175.6(4) .
Zn2 O5 C10 C11 17.5(7) .
Zn2 O5 C10 C15 -162.6(5) .
Zn2 O6 C11 C10 -16.9(6) .
Zn2 O6 C11 C12 162.6(5) .
Zn2 O10 C19 O11 -20.4(10) .
Zn2 O10 C19 C20 159.9(6) .
Zn2 O17 C21 O18 3.1(8) .
Zn2 O17 C21 C22 -178.1(4) .
O1 C1 C2 O2 -1.9(7) .
O1 C1 C2 C3 177.1(6) .
O1 C1 C6 C5 -177.0(6) .
O1 C1 C6 C7 6.0(10) .
O2 C2 C3 C4 -179.8(7) .
O5 C10 C11 O6 1.7(8) .
O5 C10 C11 C12 -177.8(6) .
O5 C10 C15 C14 178.5(6) .
O5 C10 C15 C16 2.0(9) .
O6 C11 C12 C13 178.7(6) .
C1 C2 C3 C4 1.3(11) .
C1 C6 C7 O3 2.6(10) .
C1 C6 C7 O4 -180.0(6) .
C2 C1 C6 C5 3.7(9) .
C2 C1 C6 C7 -173.2(6) .
C2 C3 C4 C5 0.8(14) .
C3 C4 C5 C6 -0.5(15) .
C4 C5 C6 C1 -1.8(13) .
C4 C5 C6 C7 175.2(8) .
C5 C6 C7 O3 -174.3(7) .
C5 C6 C7 O4 3.1(9) .
C6 C1 C2 O2 177.4(5) .
C6 C1 C2 C3 -3.6(9) .
C8 O2 C2 C1 176.0(5) .
C8 O2 C2 C3 -2.9(9) .
C9 O4 C7 O3 0.9(10) .
C9 O4 C7 C6 -176.6(7) .
C10 C11 C12 C13 -1.9(10) .
C10 C15 C16 O7 3.0(10) .
C10 C15 C16 O8 -177.4(6) .
C11 C10 C15 C14 -1.6(9) .
C11 C10 C15 C16 -178.1(5) .
C11 C12 C13 C14 0.8(11) .
C12 C13 C14 C15 -0.2(11) .
C13 C14 C15 C10 0.6(10) .
C13 C14 C15 C16 177.2(6) .
C14 C15 C16 O7 -173.5(6) .
C14 C15 C16 O8 6.0(9) .
C15 C10 C11 O6 -178.3(5) .
C15 C10 C11 C12 2.2(9) .
C17 O6 C11 C10 178.1(6) .
C17 O6 C11 C12 -2.5(9) .
C18 O8 C16 O7 -0.7(10) .
C18 O8 C16 C15 179.7(6) .
N4A C28A C28B N4B 3(6) .
N4A C28A C28B C27 -179(6) .
C27 C28A C28B N4B -178(2) .
